data_2010631
loop_
_publ_author_name
'Manfred Zabel'
'Josef Breu'
'Franz Rau'
'Klaus-J\"urgen Range'
'Volker Krey'
'Anka Uffrecht'
'Armin Buschauer'

_publ_section_title
;
 Absolute configuration of
 ({-})-4-(3,4-dichlorophenyl)-4-(2-pyridyl)butanoic acid: essential
 information to determine crucial steric features of arpromidine-type
 histamine H~2~ receptor agonists
;
_journal_issue 2
_journal_name_full 'Acta Crystallographica Section C'
_journal_page_first 250
_journal_page_last 251
_journal_paper_doi 10.1107/S0108270199014699
_journal_volume 56
_journal_year 2000
_chemical_formula_moiety 'C10 H16 N O+ , C15 H12 Cl2 N O2 -'
_chemical_formula_sum 'C25 H28 Cl2 N2 O3'
_chemical_formula_weight 475.39
_chemical_name_common
;
 (R)-(-)-4-(3,4-dichlorophenyl)-4-(2-pyridyl)butanoic acid . L-(-)-ephedrine
;
_chemical_name_systematic
;
 (R)-(-)-4-(3,4-dichlorophenyl)-4-(2-pyridyl)butanoic acid L-(-)-ephedrine
;
_space_group_IT_number 4
_symmetry_cell_setting monoclinic
_symmetry_space_group_name_Hall 'P 2yb'
_symmetry_space_group_name_H-M 'P 1 21 1'
_cell_angle_alpha 90.00
_cell_angle_beta 111.335(9)
_cell_angle_gamma 90.00
_cell_formula_units_Z 2
_cell_length_a 13.2380(11)
_cell_length_b 5.9089(4)
_cell_length_c 16.3148(15)
_cell_measurement_reflns_used 4193
_cell_measurement_temperature 150(2)
_cell_measurement_theta_max 25.61
_cell_measurement_theta_min 2.59
_cell_volume 1188.72(18)
_computing_cell_refinement 'IPDS Software '
_computing_data_collection 'IPDS Software (Stoe, 1997)'
_computing_data_reduction 'IPDS Software '
_computing_molecular_graphics 'PLATON (Spek, 1990)'
_computing_publication_material PLATON
_computing_structure_refinement 'SHELXL97 (Sheldrick, 1997)'
_computing_structure_solution 'SIR-97 (Altomare, 1993)'
_diffrn_ambient_temperature 150(2)
_diffrn_measured_fraction_theta_full .964
_diffrn_measured_fraction_theta_max .964
_diffrn_measurement_device_type 'STOE-IPDS diffractometer'
_diffrn_measurement_method rotation
_diffrn_radiation_monochromator graphite
_diffrn_radiation_source 'fine-focus sealed tube'
_diffrn_radiation_type MoK\a
_diffrn_radiation_wavelength .71069
_diffrn_reflns_av_R_equivalents .0469
_diffrn_reflns_av_sigmaI/netI .1315
_diffrn_reflns_limit_h_max 16
_diffrn_reflns_limit_h_min -16
_diffrn_reflns_limit_k_max 6
_diffrn_reflns_limit_k_min -7
_diffrn_reflns_limit_l_max 19
_diffrn_reflns_limit_l_min -19
_diffrn_reflns_number 6243
_diffrn_reflns_theta_full 25.61
_diffrn_reflns_theta_max 25.61
_diffrn_reflns_theta_min 2.59
_diffrn_standards_decay_% 0
_diffrn_standards_interval_count 0
_diffrn_standards_number 0
_exptl_absorpt_coefficient_mu .302
_exptl_absorpt_correction_type none
_exptl_crystal_colour 'translucent colourless'
_exptl_crystal_density_diffrn 1.328
_exptl_crystal_density_method 'not measured'
_exptl_crystal_description needle
_exptl_crystal_F_000 500
_exptl_crystal_size_max .44
_exptl_crystal_size_mid .08
_exptl_crystal_size_min .04
_refine_diff_density_max .187
_refine_diff_density_min -.196
_refine_ls_abs_structure_details 'Flack (1983)'
_refine_ls_abs_structure_Flack -.04(7)
_refine_ls_extinction_method none
_refine_ls_goodness_of_fit_ref .721
_refine_ls_hydrogen_treatment constr
_refine_ls_matrix_type full
_refine_ls_number_parameters 309
_refine_ls_number_reflns 4233
_refine_ls_number_restraints 1
_refine_ls_restrained_S_all .721
_refine_ls_R_factor_all .0769
_refine_ls_R_factor_gt .0398
_refine_ls_shift/su_max .001
_refine_ls_shift/su_mean .000
_refine_ls_structure_factor_coef Fsqd
_refine_ls_weighting_details 'w = 1/[\s^2^(Fo^2^)+(0.0193P)^2^] where P=(Fo^2^+2Fc^2^)/3'
_refine_ls_weighting_scheme calc
_refine_ls_wR_factor_ref .0718
_reflns_number_gt 2388
_reflns_number_total 4233
_reflns_threshold_expression I>2\s(I)
_cod_data_source_file ka1342.cif
_cod_data_source_block IV
_cod_depositor_comments
;
The following automatic conversions were performed:
'_symmetry_cell_setting' value 'Monoclinic' changed to 'monoclinic'
according to '/home/saulius/struct/CIF-dictionaries/cif_core.dic'
dictionary named 'cif_core.dic' version 2.4.1 from 2010-06-29.

Automatic conversion script
Id: cif_fix_enum 1527 2010-12-29 10:47:43Z saulius 

The following automatic conversions were performed:

'_symmetry_cell_setting' value 'Monoclinic' changed to 'monoclinic'
according to /home/saulius/struct/CIF-dictionaries/cif_core.dic
dictionary named 'cif_core.dic' version 2.4.1 from 2010-06-29.

Automatic conversion script
Id: cif_fix_values 1715 2011-07-08 13:25:40Z adriana 

The following automatic conversions were performed:

'_refine_ls_weighting_scheme' value 'calc w =
1/[\s^2^(Fo^2^)+(0.0193P)^2^] where P=(Fo^2^+2Fc^2^)/3' was changed
to 'calc'. New tag '_refine_ls_weighting_details' was created. The
value of the new tag was set to 'w = 1/[\s^2^(Fo^2^)+(0.0193P)^2^]
where P=(Fo^2^+2Fc^2^)/3'.

Automatic conversion script
Id: cif_fix_values 3143 2015-03-26 13:38:13Z robertas 
;
_cod_original_cell_volume 1188.72(17)
_cod_original_sg_symbol_Hall 'P 2y1'
_cod_original_sg_symbol_H-M 'P 21'
_cod_database_code 2010631

loop_
_symmetry_equiv_pos_as_xyz
'x, y, z'
'-x, y+1/2, -z'

loop_
_atom_site_label
_atom_site_fract_x
_atom_site_fract_y
_atom_site_fract_z
_atom_site_U_iso_or_equiv
_atom_site_adp_type
_atom_site_calc_flag
_atom_site_refinement_flags
_atom_site_occupancy
_atom_site_disorder_assembly
_atom_site_disorder_group
_atom_site_type_symbol
Cl1 -.08340(7) .2067(2) .03262(7) .0470(3) Uani d . 1 . . Cl
Cl2 -.17587(7) .66628(19) .07399(7) .0485(3) Uani d . 1 . . Cl
O1 .53029(17) .7213(4) .14011(15) .0324(6) Uani d . 1 . . O
O2 .4403(2) 1.0127(5) .1677(2) .0431(7) Uani d . 1 . . O
C3 .4480(3) .8083(7) .1526(3) .0333(10) Uani d . 1 . . C
C4 .3595(3) .6478(7) .1535(2) .0333(10) Uani d . 1 . . C
H4A .3628(3) .513(4) .1232(9) .050 Uiso calc R 1 . . H
H4B .2907(18) .7151(18) .1248(8) .050 Uiso calc R 1 . . H
C5 .3755(3) .5940(6) .2496(2) .0312(10) Uani d . 1 . . C
H5A .4437(19) .5436(14) .2770(8) .047 Uiso calc R 1 . . H
H5B .3687(3) .723(4) .2762(8) .047 Uiso calc R 1 . . H
C6 .2972(3) .4193(7) .2621(2) .0283(9) Uani d . 1 . . C
H6 .3096(5) .274(5) .2360(10) .042 Uiso calc R 1 . . H
C7 .1778(3) .4853(6) .2142(2) .0285(9) Uani d . 1 . . C
C8 .1084(3) .3378(7) .1514(2) .0293(9) Uani d . 1 . . C
H8 .1369(12) .193(6) .1373(6) .044 Uiso calc R 1 . . H
C9 .0000(3) .3934(7) .1091(2) .0287(9) Uani d . 1 . . C
C10 -.0394(3) .5958(7) .1286(3) .0328(10) Uani d . 1 . . C
C11 .0270(3) .7413(7) .1885(2) .0366(11) Uani d . 1 . . C
H11 .0009(13) .872(6) .2003(6) .055 Uiso calc R 1 . . H
C12 .1364(3) .6864(8) .2318(2) .0319(9) Uani d . 1 . . C
H12 .179(2) .780(4) .2703(18) .048 Uiso calc R 1 . . H
C13 .3262(3) .3801(7) .3601(3) .0293(9) Uani d . 1 . . C
N14 .3068(2) .5526(5) .4051(2) .0334(8) Uani d . 1 . . N
C15 .3296(3) .5219(8) .4904(3) .0411(11) Uani d . 1 . . C
H15 .3115(8) .660(5) .5269(14) .062 Uiso calc R 1 . . H
C16 .3745(3) .3290(8) .5362(3) .0408(11) Uani d . 1 . . C
H16 .3905(7) .3155(9) .604(3) .061 Uiso calc R 1 . . H
C17 .3973(3) .1560(8) .4906(3) .0422(11) Uani d . 1 . . C
H17 .4249(17) .043(7) .5152(15) .063 Uiso calc R 1 . . H
C18 .3714(2) .1798(8) .3999(2) .0372(10) Uani d . 1 . . C
H18 .3837(6) .069(5) .3690(15) .056 Uiso calc R 1 . . H
N19 -.3970(2) .2836(5) .15979(19) .0301(8) Uani d . 1 . . N
H19A -.4456(12) .170(3) .1727(4) .045 Uiso calc R 1 . . H
H19B -.4313(9) .437(4) .1569(2) .045 Uiso calc R 1 . . H
C20 -.2893(3) .2840(6) .2360(2) .0288(10) Uani d . 1 . . C
H20 -.2481(19) .390(5) .2266(5) .043 Uiso calc R 1 . . H
C21 -.2323(3) .0590(7) .2434(3) .0330(9) Uani d . 1 . . C
H21 -.2266(4) .0246(14) .184(2) .050 Uiso calc R 1 . . H
O22 -.2926(2) -.1181(5) .2630(2) .0482(8) Uani d . 1 . . O
H22 -.3495 -.0648 .2669 .072 Uiso calc R 1 . . H
C23 -.1183(3) .0595(7) .3124(3) .0316(9) Uani d . 1 . . C
C24 -.0817(3) -.1143(8) .3716(3) .0416(11) Uani d . 1 . . C
H24 -.130(2) -.232(5) .3717(3) .062 Uiso calc R 1 . . H
C25 .0240(3) -.1225(8) .4312(3) .0478(12) Uani d . 1 . . C
H25 .0460(12) -.237(6) .4688(19) .072 Uiso calc R 1 . . H
C26 .0950(3) .0489(8) .4315(3) .0468(12) Uani d . 1 . . C
H26 .169(4) .0444(9) .473(2) .070 Uiso calc R 1 . . H
C27 .0604(3) .2257(9) .3735(3) .0459(12) Uani d . 1 . . C
H27 .102(2) .325(6) .3738(3) .069 Uiso calc R 1 . . H
C28 -.0459(3) .2325(7) .3143(3) .0386(11) Uani d . 1 . . C
H28 -.0648(12) .332(6) .2824(19) .058 Uiso calc R 1 . . H
C29 -.3936(3) .2322(7) .0725(2) .0419(12) Uani d . 1 . . C
H29A -.4598(15) .2359(7) .0328(9) .063 Uiso calc R 1 . . H
H29B -.3658(7) .096(3) .0733(2) .063 Uiso calc R 1 . . H
H29C -.3532(9) .333(2) .0592(4) .063 Uiso calc R 1 . . H
C30 -.3111(3) .3446(7) .3181(2) .0383(11) Uani d . 1 . . C
H30A -.3486(8) .493(3) .3097(3) .057 Uiso calc R 1 . . H
H30B -.2413(14) .3539(7) .3689(11) .057 Uiso calc R 1 . . H
H30C -.3576(10) .227(2) .3297(4) .057 Uiso calc R 1 . . H

loop_
_atom_site_aniso_label
_atom_site_aniso_U_11
_atom_site_aniso_U_22
_atom_site_aniso_U_33
_atom_site_aniso_U_12
_atom_site_aniso_U_13
_atom_site_aniso_U_23
Cl1 .0376(5) .0405(7) .0489(6) -.0073(6) -.0012(5) -.0110(6)
Cl2 .0297(5) .0428(8) .0657(8) .0000(5) .0085(5) .0021(6)
O1 .0294(13) .0248(17) .0407(15) -.0036(13) .0100(12) -.0023(14)
O2 .0362(15) .0264(19) .069(2) -.0017(13) .0221(15) -.0025(16)
C3 .030(2) .036(3) .029(2) -.0056(18) .0050(18) -.0042(19)
C4 .0260(18) .033(3) .036(2) -.0026(17) .0060(17) .0064(19)
C5 .0215(18) .033(3) .034(2) -.0055(16) .0042(17) -.0066(18)
C6 .026(2) .029(2) .028(2) .0033(17) .0085(18) -.0010(19)
C7 .030(2) .024(2) .032(2) -.0042(17) .0127(19) -.0004(18)
C8 .031(2) .024(2) .036(2) -.0021(17) .0151(19) .0006(18)
C9 .032(2) .022(2) .030(2) -.0047(18) .0092(18) .0045(18)
C10 .0244(18) .036(3) .035(2) -.0050(17) .0073(18) .0074(19)
C11 .037(2) .032(3) .043(2) .0008(19) .017(2) -.002(2)
C12 .0363(19) .025(2) .030(2) -.008(2) .0068(16) -.003(2)
C13 .0198(18) .028(3) .038(2) -.0050(17) .0086(18) .000(2)
N14 .0329(17) .038(2) .026(2) .0021(15) .0069(15) -.0069(18)
C15 .038(2) .042(3) .041(3) .006(2) .011(2) -.001(2)
C16 .036(2) .048(3) .036(3) -.008(2) .010(2) .005(2)
C17 .034(2) .031(3) .049(3) .000(2) .0007(19) .009(2)
C18 .0330(19) .032(3) .042(2) -.001(2) .0080(17) -.006(2)
N19 .0298(16) .028(2) .0288(18) -.0034(13) .0059(14) -.0009(14)
C20 .029(2) .024(2) .033(2) -.0058(16) .0115(19) -.0004(17)
C21 .035(2) .028(3) .033(2) -.0040(19) .0081(19) .0015(19)
O22 .0374(15) .0308(18) .068(2) -.0024(14) .0094(16) .0110(16)
C23 .029(2) .029(3) .035(2) .0019(18) .0100(18) -.001(2)
C24 .034(2) .030(3) .055(3) .000(2) .008(2) .006(2)
C25 .037(2) .042(3) .056(3) .003(2) .007(2) .007(2)
C26 .028(2) .059(3) .051(3) -.003(2) .011(2) .002(3)
C27 .031(2) .058(3) .051(3) -.010(2) .018(2) -.001(3)
C28 .040(2) .034(3) .046(3) -.007(2) .020(2) -.002(2)
C29 .045(2) .044(3) .036(2) -.010(2) .0139(19) .000(2)
C30 .032(2) .052(3) .026(2) .0048(19) .0057(19) .004(2)

loop_
_atom_type_symbol
_atom_type_description
_atom_type_scat_dispersion_real
_atom_type_scat_dispersion_imag
_atom_type_scat_source
C C .0033 .0016 'International Tables Vol C Tables 4.2.6.8 and 6.1.1.4'
H H .0000 .0000 'International Tables Vol C Tables 4.2.6.8 and 6.1.1.4'
N N .0061 .0033 'International Tables Vol C Tables 4.2.6.8 and 6.1.1.4'
O O .0106 .0060 'International Tables Vol C Tables 4.2.6.8 and 6.1.1.4'
Cl Cl .1484 .1585 'International Tables Vol C Tables 4.2.6.8 and 6.1.1.4'

loop_
_geom_angle_atom_site_label_1
_geom_angle_atom_site_label_2
_geom_angle_atom_site_label_3
_geom_angle
_geom_angle_publ_flag
C21 O22 H22 109.48 no
C13 N14 C15 117.2(4) no
C20 N19 C29 116.3(3) no
C29 N19 H19A 108.2(6) no
C20 N19 H19A 108.2(6) no
H19A N19 H19B 107.4(13) no
C29 N19 H19B 108.2(4) no
C20 N19 H19B 108.1(6) no
O1 C3 C4 117.1(3) no
O1 C3 O2 123.7(4) no
O2 C3 C4 119.2(4) no
C3 C4 C5 108.7(3) no
C4 C5 C6 115.3(3) no
C5 C6 C7 112.5(3) no
C5 C6 C13 108.6(3) no
C7 C6 C13 113.1(3) no
C8 C7 C12 118.8(4) no
C6 C7 C12 121.7(3) no
C6 C7 C8 119.5(3) no
C7 C8 C9 120.0(4) no
C8 C9 C10 119.8(4) no
Cl1 C9 C10 121.4(3) no
Cl1 C9 C8 118.8(3) no
C9 C10 C11 120.8(4) no
Cl2 C10 C11 119.6(3) no
Cl2 C10 C9 119.6(3) no
C10 C11 C12 119.8(4) no
C7 C12 C11 120.7(4) no
N14 C13 C6 115.9(4) no
C6 C13 C18 121.8(4) no
N14 C13 C18 122.3(4) no
N14 C15 C16 125.0(4) no
C15 C16 C17 117.6(4) no
C16 C17 C18 119.0(4) no
C13 C18 C17 118.8(4) no
C5 C4 H4A 110.1(11) no
C5 C4 H4B 110.0(11) no
C3 C4 H4A 109.9(8) no
C3 C4 H4B 109.9(10) no
H4A C4 H4B 108.3(10) no
C4 C5 H5A 108.4(11) no
H5A C5 H5B 107.4(9) no
C6 C5 H5A 108.5(10) no
C6 C5 H5B 108.5(8) no
C4 C5 H5B 108.5(11) no
C5 C6 H6 107.4(10) no
C13 C6 H6 107.4(11) no
C7 C6 H6 107.4(7) no
C9 C8 H8 120.0(10) no
C7 C8 H8 120.0(10) no
C10 C11 H11 120.1(11) no
C12 C11 H11 120.1(11) no
C11 C12 H12 119.7(18) no
C7 C12 H12 119.6(18) no
C16 C15 H15 117.6(13) no
N14 C15 H15 117.5(13) no
C17 C16 H16 121.2(7) no
C15 C16 H16 121.1(7) no
C16 C17 H17 120(2) no
C18 C17 H17 121(2) no
C17 C18 H18 120.5(17) no
C13 C18 H18 120.7(17) no
N19 C20 C21 111.0(3) no
N19 C20 C30 107.6(3) no
C21 C20 C30 112.8(3) no
C20 C21 C23 112.9(3) no
O22 C21 C23 108.8(3) no
O22 C21 C20 111.1(3) no
C21 C23 C24 121.4(4) no
C21 C23 C28 120.5(4) no
C24 C23 C28 118.0(4) no
C23 C24 C25 121.9(4) no
C24 C25 C26 119.3(4) no
C25 C26 C27 120.0(4) no
C26 C27 C28 120.1(4) no
C23 C28 C27 120.6(4) no
N19 C20 H20 108.4(10) no
C21 C20 H20 108.5(18) no
C30 C20 H20 108.4(12) no
O22 C21 H21 108.0(7) no
C20 C21 H21 107.9(9) no
C23 C21 H21 107.9(11) no
C23 C24 H24 119.1(12) no
C25 C24 H24 119.0(12) no
C24 C25 H25 120.4(16) no
C26 C25 H25 120.3(16) no
C25 C26 H26 119.8(14) no
C27 C26 H26 120.2(14) no
C26 C27 H27 119.7(16) no
C28 C27 H27 120.2(16) no
C23 C28 H28 119.8(19) no
C27 C28 H28 119.6(19) no
N19 C29 H29A 109.5(12) no
N19 C29 H29B 109.4(4) no
N19 C29 H29C 109.5(6) no
H29A C29 H29B 109.4(8) no
H29A C29 H29C 109.5(11) no
H29B C29 H29C 109.5(11) no
C20 C30 H30A 109.5(5) no
C20 C30 H30B 109.4(11) no
C20 C30 H30C 109.6(6) no
H30A C30 H30B 109.5(8) no
H30A C30 H30C 109.4(11) no
H30B C30 H30C 109.5(9) no

loop_
_geom_bond_atom_site_label_1
_geom_bond_atom_site_label_2
_geom_bond_site_symmetry_2
_geom_bond_distance
_geom_bond_publ_flag
Cl1 C9 . 1.729(4) yes
Cl2 C10 . 1.749(5) yes
O1 C3 . 1.286(5) yes
O2 C3 . 1.244(5) yes
O22 C21 . 1.421(5) yes
O22 H22 . .8399 no
N14 C15 . 1.325(5) yes
N14 C13 . 1.335(5) yes
N19 C29 . 1.473(4) yes
N19 C20 . 1.513(5) yes
N19 H19A . 1.004(17) no
N19 H19B . 1.01(2) no
C3 C4 . 1.512(6) no
C4 C5 . 1.537(4) no
C5 C6 . 1.528(6) no
C6 C13 . 1.520(6) no
C6 C7 . 1.537(6) no
C7 C8 . 1.403(5) no
C7 C12 . 1.382(6) no
C8 C9 . 1.387(6) no
C9 C10 . 1.387(6) no
C10 C11 . 1.357(6) no
C11 C12 . 1.399(6) no
C13 C18 . 1.378(6) no
C15 C16 . 1.374(7) no
C16 C17 . 1.361(7) no
C17 C18 . 1.399(5) no
C4 H4B . .95(2) no
C4 H4A . .95(2) no
C5 H5A . .90(2) no
C5 H5B . .90(2) no
C6 H6 . 1.00(3) no
C8 H8 . 1.00(3) no
C11 H11 . .90(3) no
C12 H12 . .87(3) no
C15 H15 . 1.09(3) no
C16 H16 . 1.05(5) no
C17 H17 . .80(4) no
C18 H18 . .88(3) no
C20 C21 . 1.512(6) no
C20 C30 . 1.512(5) no
C21 C23 . 1.519(6) no
C23 C28 . 1.394(6) no
C23 C24 . 1.372(6) no
C24 C25 . 1.384(6) no
C25 C26 . 1.381(6) no
C26 C27 . 1.372(7) no
C27 C28 . 1.388(6) no
C20 H20 . .88(3) no
C21 H21 . 1.02(3) no
C24 H24 . .95(3) no
C25 H25 . .89(3) no
C26 H26 . .97(5) no
C27 H27 . .80(3) no
C28 H28 . .76(3) no
C29 H29A . .880(18) no
C29 H29B . .883(17) no
C29 H29C . .879(12) no
C30 H30A . .992(17) no
C30 H30B . .993(18) no
C30 H30C . .991(13) no

loop_
_geom_contact_atom_site_label_1
_geom_contact_atom_site_label_2
_geom_contact_distance
_geom_contact_site_symmetry_2
_geom_contact_publ_flag
Cl1 Cl2 3.5710(16) 1_545 no
Cl1 Cl2 3.1511(16) . no
Cl1 C8 3.627(4) 2_545 no
Cl1 C9 3.442(4) 2_545 no
Cl1 C10 3.620(5) 2_545 no
Cl2 Cl1 3.1511(16) . no
Cl2 Cl1 3.5710(16) 1_565 no
Cl1 H4B 3.000(18) 2_545 no
Cl2 H21 3.005(19) 1_565 no
Cl2 H29C 3.006(12) . no
O1 O22 2.645(4) 1_665 no
O1 N19 2.737(4) 1_655 no
O1 C29 3.375(5) 1_655 no
O1 C29 3.278(4) 2_555 no
O2 N19 2.724(4) 1_665 no
O2 C29 3.379(5) 1_665 no
O22 C3 3.275(5) 1_445 no
O22 N19 2.947(4) . no
O22 C30 3.333(5) 1_545 no
O22 O1 2.645(4) 1_445 no
O1 H22 2.4522 1_665 no
O1 H19B 1.75(2) 1_655 no
O1 H19A 2.700(18) 1_665 no
O1 H29A 2.631(14) 2_555 no
O2 H5B 2.861(16) . no
O2 H19A 1.750(17) 1_665 no
O2 H22 2.7009 1_665 no
O2 H6 2.832(19) 1_565 no
O22 H30A 2.612(16) 1_545 no
O22 H19A 2.646(15) . no
O22 H24 2.34(2) . no
O22 H30C 2.601(12) . no
N14 C12 3.011(5) . no
N19 O1 2.737(4) 1_455 no
N19 O2 2.724(4) 1_445 no
N19 O22 2.947(4) . no
N14 H27 2.90(3) . no
N14 H5B 2.713(13) . no
N14 H12 2.61(3) . no
N19 H22 2.6244 . no
C3 O22 3.275(5) 1_665 no
C3 C29 3.505(6) 2_555 no
C8 Cl1 3.627(4) 2_555 no
C9 Cl1 3.442(4) 2_555 no
C10 Cl1 3.620(5) 2_555 no
C12 N14 3.011(5) . no
C28 C30 3.595(6) . no
C29 O1 3.375(5) 1_455 no
C29 O2 3.379(5) 1_445 no
C29 C3 3.505(6) 2_545 no
C29 O1 3.278(4) 2_545 no
C30 C28 3.595(6) . no
C30 O22 3.333(5) 1_565 no
C3 H19B 2.70(2) 1_655 no
C3 H22 2.7547 1_665 no
C3 H19A 2.515(18) 1_665 no
C4 H19B 3.019(15) 1_655 no
C5 H12 2.95(3) . no
C7 H4B 2.79(2) . no
C10 H28 3.07(3) . no
C12 H5B 2.900(8) . no
C13 H27 3.07(3) . no
C13 H12 3.07(3) . no
C15 H30C 3.071(9) 2_556 no
C16 H26 3.04(4) . no
C17 H26 3.00(5) . no
C20 H28 2.80(2) . no
C21 H29B 2.703(6) . no
C23 H30B 2.760(16) . no
C23 H11 3.03(2) 1_545 no
C28 H20 2.70(2) . no
C28 H11 3.04(3) 1_545 no
C29 H21 2.60(2) . no
C30 H22 2.5494 . no
C30 H15 2.76(2) 2_546 no
H4B C7 2.79(2) . no
H4B Cl1 3.000(18) 2_555 no
H5B O2 2.861(16) . no
H5B H12 2.50(3) . no
H5B H18 2.51(3) 1_565 no
H5B N14 2.713(13) . no
H5B C12 2.900(8) . no
H6 O2 2.832(19) 1_545 no
H6 H8 2.32(2) . no
H6 H18 2.36(3) . no
H8 H6 2.32(2) . no
H11 C28 3.04(3) 1_565 no
H11 C23 3.03(2) 1_565 no
H12 N14 2.61(3) . no
H12 C5 2.95(3) . no
H12 C13 3.07(3) . no
H12 H5B 2.50(3) . no
H15 C30 2.76(2) 2_556 no
H15 H30C 2.23(2) 2_556 no
H15 H30B 2.49(3) 2_556 no
H16 H22 2.4623 2_556 no
H16 H30A 2.55(3) 2_546 no
H18 H6 2.36(3) . no
H18 H5B 2.51(3) 1_545 no
H19A O1 2.700(18) 1_445 no
H19A O2 1.750(17) 1_445 no
H19A O22 2.646(15) . no
H19A C3 2.515(18) 1_445 no
H19A H22 2.1172 . no
H19A H30C 2.421(9) . no
H19B O1 1.75(2) 1_455 no
H19B C3 2.70(2) 1_455 no
H19B C4 3.019(15) 1_455 no
H19B H30A 2.353(7) . no
H20 C28 2.70(2) . no
H20 H28 2.29(3) . no
H20 H29C 2.597(11) . no
H21 Cl2 3.005(19) 1_545 no
H21 C29 2.60(2) . no
H21 H29B 2.10(3) . no
H22 O1 2.4522 1_445 no
H22 O2 2.7009 1_445 no
H22 N19 2.6244 . no
H22 C3 2.7547 1_445 no
H22 C30 2.5494 . no
H22 H19A 2.1172 . no
H22 H30C 2.0283 . no
H22 H16 2.4623 2_546 no
H24 O22 2.34(2) . no
H26 C16 3.04(4) . no
H26 C17 3.00(5) . no
H27 N14 2.90(3) . no
H27 C13 3.07(3) . no
H28 C10 3.07(3) . no
H28 C20 2.80(2) . no
H28 H20 2.29(3) . no
H29A O1 2.631(14) 2_545 no
H29B C21 2.703(6) . no
H29B H21 2.10(3) . no
H29C Cl2 3.006(12) . no
H29C H20 2.597(11) . no
H30A O22 2.612(16) 1_565 no
H30A H19B 2.353(7) . no
H30A H16 2.55(3) 2_556 no
H30B C23 2.760(16) . no
H30B H15 2.49(3) 2_546 no
H30C O22 2.601(12) . no
H30C H19A 2.421(9) . no
H30C H22 2.0283 . no
H30C C15 3.071(9) 2_546 no
H30C H15 2.23(2) 2_546 no

loop_
_geom_hbond_atom_site_label_D
_geom_hbond_atom_site_label_H
_geom_hbond_atom_site_label_A
_geom_hbond_site_symmetry_A
_geom_hbond_distance_DH
_geom_hbond_distance_HA
_geom_hbond_distance_DA
_geom_hbond_angle_DHA
_geom_hbond_publ_flag
N19 H19A O2 1_445 1.004(17) 1.750(17) 2.724(4) 162.5(10) yes
N19 H19B O1 1_455 1.01(2) 1.75(2) 2.737(4) 166.6(11) yes
O22 H22 N19 . .8399 2.6244 2.947(4) 104.35 yes
C12 H12 N14 . .87(3) 2.61(3) 3.011(5) 109.4(19) no
C24 H24 O22 . .95(3) 2.34(2) 2.708(5) 102.9(15) yes

loop_
_geom_torsion_atom_site_label_1
_geom_torsion_atom_site_label_2
_geom_torsion_atom_site_label_3
_geom_torsion_atom_site_label_4
_geom_torsion
_geom_torsion_publ_flag
C13 N14 C15 C16 2.0(6) no
C15 N14 C13 C6 178.9(4) no
C15 N14 C13 C18 -2.1(6) no
C29 N19 C20 C21 -57.2(4) no
C29 N19 C20 C30 178.9(3) no
O2 C3 C4 C5 -78.4(5) no
O1 C3 C4 C5 98.4(4) no
C3 C4 C5 C6 -175.7(3) no
C4 C5 C6 C7 -55.8(4) no
C4 C5 C6 C13 178.1(3) no
C13 C6 C7 C12 65.4(5) no
C5 C6 C13 N14 68.9(5) no
C7 C6 C13 C18 124.3(4) no
C13 C6 C7 C8 -114.2(4) no
C5 C6 C7 C8 122.3(4) no
C5 C6 C13 C18 -110.0(4) no
C5 C6 C7 C12 -58.2(4) no
C7 C6 C13 N14 -56.7(5) no
C6 C7 C8 C9 178.7(3) no
C12 C7 C8 C9 -.9(5) no
C8 C7 C12 C11 .6(5) no
C6 C7 C12 C11 -178.9(3) no
C7 C8 C9 C10 .4(5) no
C7 C8 C9 Cl1 -179.6(3) no
Cl1 C9 C10 C11 -179.7(3) no
C8 C9 C10 Cl2 179.2(3) no
Cl1 C9 C10 Cl2 -.8(5) no
C8 C9 C10 C11 .3(6) no
Cl2 C10 C11 C12 -179.5(3) no
C9 C10 C11 C12 -.5(6) no
C10 C11 C12 C7 .1(6) no
C6 C13 C18 C17 179.3(4) no
N14 C13 C18 C17 .4(6) no
N14 C15 C16 C17 .0(7) no
C15 C16 C17 C18 -1.8(6) no
C16 C17 C18 C13 1.7(6) no
C30 C20 C21 C23 -65.7(5) no
C30 C20 C21 O22 57.0(4) no
N19 C20 C21 O22 -63.8(4) no
N19 C20 C21 C23 173.5(3) no
C20 C21 C23 C28 -48.9(6) no
C20 C21 C23 C24 134.4(4) no
O22 C21 C23 C24 10.5(6) no
O22 C21 C23 C28 -172.8(4) no
C21 C23 C24 C25 176.0(4) no
C24 C23 C28 C27 1.1(7) no
C21 C23 C28 C27 -175.7(4) no
C28 C23 C24 C25 -.8(7) no
C23 C24 C25 C26 .1(7) no
C24 C25 C26 C27 .4(7) no
C25 C26 C27 C28 -.1(7) no
C26 C27 C28 C23 -.6(7) no

loop_
_cod_related_entry_id
_cod_related_entry_database
_cod_related_entry_code
1 ChemSpider 21182631
